data_7046996
loop_
_publ_author_name
'Trose, Michael'
'Burnett, Stuart'
'Bonyhady, Simon J.'
'Jones, Cameron'
'Cordes, David B.'
'Slawin, Alexandra M. Z.'
'Stasch, Andreas'

_publ_section_title
;
 Normal and abnormal NHC coordination in cationic hydride iodide complexes
 of aluminium.
;
_journal_issue 30
_journal_name_full 'Dalton transactions (Cambridge, England : 2003)'
_journal_page_first 10281
_journal_page_last 10287
_journal_paper_doi 10.1039/c8dt01798k
_journal_volume 47
_journal_year 2018
_chemical_formula_moiety 'C54 H73 Al I N4, C6 H6, I'
_chemical_formula_sum 'C60 H79 Al I2 N4'
_chemical_formula_weight 1137.10
_space_group_crystal_system triclinic
_space_group_IT_number 2
_space_group_name_Hall '-P 1'
_space_group_name_H-M_alt 'P -1'
_symmetry_space_group_name_Hall '-P 1'
_symmetry_space_group_name_H-M 'P -1'
_atom_sites_solution_hydrogens mixed
_atom_sites_solution_primary direct
_atom_sites_solution_secondary difmap
_audit_creation_date 2018-01-17
_audit_creation_method 'by CrystalStructure 4.2'
_audit_update_record
;
2018-04-30 deposited with the CCDC.
2018-07-11 downloaded from the CCDC.
;
_cell_angle_alpha 110.305(17)
_cell_angle_beta 93.09(2)
_cell_angle_gamma 92.671(18)
_cell_formula_units_Z 2
_cell_length_a 10.563(3)
_cell_length_b 14.900(4)
_cell_length_c 19.515(5)
_cell_measurement_reflns_used 2864
_cell_measurement_temperature 173
_cell_measurement_theta_max 25.00
_cell_measurement_theta_min 2.20
_cell_volume 2869.4(14)
_computing_cell_refinement 'CrystalClear-SM Expert 2.1 b45'
_computing_data_collection 'CrystalClear-SM Expert 2.1 b45 (Rigaku, 2015)'
_computing_data_reduction 'CrystalClear-SM Expert 2.1 b45'
_computing_molecular_graphics 'CrystalStructure 4.2'
_computing_publication_material 'CrystalStructure 4.2 (Rigaku, 2015)'
_computing_structure_refinement 'SHELXL Version 2017/1 (Sheldrick, 2008)'
_computing_structure_solution 'DIRDIF99-PATTY (Gould, et al., 1999)'
_diffrn_ambient_temperature 173
_diffrn_detector_area_resol_mean 5.814
_diffrn_measured_fraction_theta_full 0.982
_diffrn_measured_fraction_theta_max 0.976
_diffrn_measurement_device_type 'Rigaku XtaLAB P200'
_diffrn_measurement_method \w
_diffrn_radiation_type 'Mo K\a'
_diffrn_radiation_wavelength 0.71075
_diffrn_reflns_av_R_equivalents 0.1116
_diffrn_reflns_Laue_measured_fraction_full 0.982
_diffrn_reflns_Laue_measured_fraction_max 0.976
_diffrn_reflns_limit_h_max 12
_diffrn_reflns_limit_h_min -12
_diffrn_reflns_limit_k_max 17
_diffrn_reflns_limit_k_min -17
_diffrn_reflns_limit_l_max 23
_diffrn_reflns_limit_l_min -23
_diffrn_reflns_number 33057
_diffrn_reflns_point_group_measured_fraction_full 0.982
_diffrn_reflns_point_group_measured_fraction_max 0.976
_diffrn_reflns_theta_full 25.242
_diffrn_reflns_theta_max 25.422
_diffrn_reflns_theta_min 2.127
_diffrn_standards_number 0
_exptl_absorpt_coefficient_mu 1.151
_exptl_absorpt_correction_T_max 0.989
_exptl_absorpt_correction_T_min 0.744
_exptl_absorpt_correction_type multi-scan
_exptl_absorpt_process_details 'REQAB (Rigaku, 1998)'
_exptl_crystal_colour colorless
_exptl_crystal_density_diffrn 1.316
_exptl_crystal_density_method 'not measured'
_exptl_crystal_description chip
_exptl_crystal_F_000 1172.00
_exptl_crystal_size_max 0.070
_exptl_crystal_size_mid 0.040
_exptl_crystal_size_min 0.010
_refine_diff_density_max 2.45
_refine_diff_density_min -0.79
_refine_ls_extinction_method none
_refine_ls_goodness_of_fit_ref 1.114
_refine_ls_hydrogen_treatment mixed
_refine_ls_number_parameters 623
_refine_ls_number_reflns 10341
_refine_ls_number_restraints 1
_refine_ls_R_factor_all 0.1871
_refine_ls_R_factor_gt 0.1093
_refine_ls_shift/su_max 0.000
_refine_ls_structure_factor_coef Fsqd
_refine_ls_weighting_details 'w = 1/[\s^2^(Fo^2^)+(0.1057P)^2^+46.1489P] where P=(Fo^2^+2Fc^2^)/3'
_refine_ls_weighting_scheme calc
_refine_ls_wR_factor_gt 0.2715
_refine_ls_wR_factor_ref 0.3086
_reflns_Friedel_coverage 0.000
_reflns_number_gt 5711
_reflns_number_total 10341
_reflns_threshold_expression F^2^>2.0\s(F^2^)
_cod_data_source_file c8dt01798k2.cif
_cod_data_source_block cmpd_10
_cod_depositor_comments 'Adding full bibliography for 7046996--7046999.cif.'
_cod_database_code 7046996

loop_
_space_group_symop_id
_space_group_symop_operation_xyz
1 +X,+Y,+Z
2 -X,-Y,-Z

loop_
_atom_site_label
_atom_site_type_symbol
_atom_site_fract_x
_atom_site_fract_y
_atom_site_fract_z
_atom_site_U_iso_or_equiv
_atom_site_adp_type
_atom_site_occupancy
_atom_site_site_symmetry_order
_atom_site_calc_flag
_atom_site_refinement_flags_posn
_atom_site_refinement_flags_adp
I1 I 0.52756(9) 0.20849(8) 0.78262(6) 0.0496(4) Uani 1 1 d . .
I2 I 0.89157(10) 0.68080(8) 0.70335(6) 0.0484(3) Uani 1 1 d . .
Al1 Al 0.7680(4) 0.2445(3) 0.8181(2) 0.0323(9) Uani 1 1 d D .
H1 H 0.793(13) 0.311(8) 0.899(2) 0.039 Uiso 1 1 d D U
N1 N 0.8262(9) 0.0319(8) 0.7469(6) 0.030(3) Uani 1 1 d . .
N2 N 0.8467(9) 0.0799(8) 0.8641(5) 0.025(2) Uani 1 1 d . .
N3 N 0.8641(9) 0.4024(7) 0.7641(5) 0.024(2) Uani 1 1 d . .
N4 N 0.8147(10) 0.3504(8) 0.6486(5) 0.026(2) Uani 1 1 d . .
C1 C 0.8254(11) 0.1126(9) 0.8082(7) 0.025(3) Uani 1 1 d . .
C2 C 0.8436(12) -0.0474(10) 0.7654(8) 0.032(3) Uani 1 1 d . .
H2 H 0.846063 -0.111533 0.732677 0.038 Uiso 1 1 calc R U
C3 C 0.8563(11) -0.0169(10) 0.8388(7) 0.030(3) Uani 1 1 d . .
H3 H 0.869712 -0.055616 0.867899 0.036 Uiso 1 1 calc R U
C4 C 0.8182(12) 0.0322(9) 0.6724(7) 0.028(3) Uani 1 1 d . .
C5 C 0.9259(13) 0.0656(10) 0.6479(7) 0.030(3) Uani 1 1 d . .
C6 C 0.9199(14) 0.0658(11) 0.5774(8) 0.040(3) Uani 1 1 d . .
H6 H 0.992289 0.087581 0.559275 0.049 Uiso 1 1 calc R U
C7 C 0.8089(15) 0.0344(12) 0.5331(7) 0.043(4) Uani 1 1 d . .
H7 H 0.804563 0.037588 0.485237 0.051 Uiso 1 1 calc R U
C8 C 0.7061(15) -0.0010(12) 0.5564(8) 0.050(4) Uani 1 1 d . .
H8 H 0.632268 -0.024412 0.523716 0.060 Uiso 1 1 calc R U
C9 C 0.7053(13) -0.0039(12) 0.6262(8) 0.043(4) Uani 1 1 d . .
C10 C 1.0527(13) 0.0959(12) 0.6963(7) 0.043(4) Uani 1 1 d . .
H10 H 1.031435 0.128235 0.748099 0.051 Uiso 1 1 calc R U
C11 C 1.1232(15) 0.0089(14) 0.6935(10) 0.059(5) Uani 1 1 d . .
H11A H 1.203611 0.029511 0.723765 0.070 Uiso 1 1 calc R U
H11B H 1.140418 -0.026765 0.642771 0.070 Uiso 1 1 calc R U
H11C H 1.071135 -0.032382 0.712249 0.070 Uiso 1 1 calc R U
C12 C 1.1376(14) 0.1665(13) 0.6762(10) 0.055(4) Uani 1 1 d . .
H12A H 1.171795 0.133554 0.628923 0.066 Uiso 1 1 calc R U
H12B H 1.207758 0.192631 0.713980 0.066 Uiso 1 1 calc R U
H12C H 1.087925 0.218839 0.672612 0.066 Uiso 1 1 calc R U
C13 C 0.5934(14) -0.0508(14) 0.6509(10) 0.054(5) Uani 1 1 d . .
H13 H 0.596398 -0.024372 0.705579 0.065 Uiso 1 1 calc R U
C14 C 0.605(2) -0.1599(15) 0.6262(11) 0.074(6) Uani 1 1 d . .
H14A H 0.622775 -0.184521 0.574413 0.089 Uiso 1 1 calc R U
H14B H 0.525214 -0.191147 0.632711 0.089 Uiso 1 1 calc R U
H14C H 0.674503 -0.173365 0.655760 0.089 Uiso 1 1 calc R U
C15 C 0.4677(16) -0.0297(17) 0.6208(10) 0.070(6) Uani 1 1 d . .
H15A H 0.451003 -0.071735 0.569473 0.084 Uiso 1 1 calc R U
H15B H 0.471226 0.037401 0.623826 0.084 Uiso 1 1 calc R U
H15C H 0.399589 -0.041230 0.649476 0.084 Uiso 1 1 calc R U
C16 C 0.8782(12) 0.1363(10) 0.9429(7) 0.028(3) Uani 1 1 d . .
C17 C 1.0040(12) 0.1417(10) 0.9675(7) 0.030(3) Uani 1 1 d . .
C18 C 1.0339(13) 0.1890(11) 1.0433(7) 0.037(3) Uani 1 1 d . .
H18 H 1.119443 0.194407 1.062725 0.044 Uiso 1 1 calc R U
C19 C 0.9425(14) 0.2270(11) 1.0888(8) 0.042(4) Uani 1 1 d . .
H19 H 0.966641 0.260065 1.139288 0.051 Uiso 1 1 calc R U
C20 C 0.8159(13) 0.2194(11) 1.0648(8) 0.038(3) Uani 1 1 d . .
H20 H 0.753023 0.243582 1.098220 0.046 Uiso 1 1 calc R U
C21 C 0.7827(12) 0.1744(9) 0.9885(6) 0.027(3) Uani 1 1 d . .
C22 C 1.1102(13) 0.1026(11) 0.9201(8) 0.040(3) Uani 1 1 d . .
H22 H 1.071105 0.064470 0.869972 0.048 Uiso 1 1 calc R U
C23 C 1.1823(19) 0.0344(14) 0.9480(11) 0.066(5) Uani 1 1 d . .
H23A H 1.121737 -0.011907 0.956399 0.080 Uiso 1 1 calc R U
H23B H 1.231594 0.071128 0.994116 0.080 Uiso 1 1 calc R U
H23C H 1.239885 0.000196 0.911586 0.080 Uiso 1 1 calc R U
C24 C 1.1989(17) 0.1821(13) 0.9131(11) 0.061(5) Uani 1 1 d . .
H24A H 1.224266 0.228997 0.961913 0.074 Uiso 1 1 calc R U
H24B H 1.154899 0.213957 0.883380 0.074 Uiso 1 1 calc R U
H24C H 1.274653 0.154483 0.889480 0.074 Uiso 1 1 calc R U
C25 C 0.6424(12) 0.1625(11) 0.9617(8) 0.037(3) Uani 1 1 d . .
H25 H 0.637163 0.144402 0.907165 0.044 Uiso 1 1 calc R U
C26 C 0.5746(14) 0.0843(13) 0.9788(10) 0.055(4) Uani 1 1 d . .
H26A H 0.583242 0.098106 1.031821 0.066 Uiso 1 1 calc R U
H26B H 0.611346 0.023357 0.953543 0.066 Uiso 1 1 calc R U
H26C H 0.484378 0.079642 0.962451 0.066 Uiso 1 1 calc R U
C27 C 0.5814(15) 0.2587(12) 0.9938(9) 0.051(4) Uani 1 1 d . .
H27A H 0.573979 0.273436 1.046409 0.061 Uiso 1 1 calc R U
H27B H 0.496794 0.254171 0.969233 0.061 Uiso 1 1 calc R U
H27C H 0.634733 0.309633 0.986405 0.061 Uiso 1 1 calc R U
C28 C 0.8226(12) 0.3056(10) 0.7471(7) 0.028(3) Uani 1 1 d . .
C29 C 0.7921(11) 0.2764(9) 0.6728(7) 0.024(3) Uani 1 1 d . .
H29 H 0.759836 0.213660 0.642808 0.029 Uiso 1 1 calc R U
C30 C 0.8561(11) 0.4262(10) 0.7047(7) 0.028(3) Uani 1 1 d . .
H30 H 0.876972 0.488143 0.703113 0.034 Uiso 1 1 calc R U
C31 C 0.9067(12) 0.4693(9) 0.8372(7) 0.030(3) Uani 1 1 d . .
C32 C 1.0388(13) 0.4870(10) 0.8548(8) 0.037(3) Uani 1 1 d . .
C33 C 1.0740(14) 0.5520(12) 0.9250(9) 0.045(4) Uani 1 1 d . .
H33 H 1.162145 0.567355 0.938790 0.055 Uiso 1 1 calc R U
C34 C 0.9928(15) 0.5940(11) 0.9738(8) 0.043(4) Uani 1 1 d . .
H34 H 1.022032 0.636129 1.021562 0.052 Uiso 1 1 calc R U
C35 C 0.8619(14) 0.5743(11) 0.9528(7) 0.040(4) Uani 1 1 d . .
H35 H 0.802092 0.603965 0.986814 0.048 Uiso 1 1 calc R U
C36 C 0.8193(13) 0.5134(10) 0.8845(8) 0.036(3) Uani 1 1 d . .
C37 C 1.1340(12) 0.4398(11) 0.8006(9) 0.045(4) Uani 1 1 d . .
H37 H 1.087561 0.388272 0.757974 0.055 Uiso 1 1 calc R U
C38 C 1.2378(19) 0.3947(16) 0.8329(12) 0.077(6) Uani 1 1 d . .
H38A H 1.198522 0.353317 0.856633 0.092 Uiso 1 1 calc R U
H38B H 1.293413 0.445446 0.869175 0.092 Uiso 1 1 calc R U
H38C H 1.287833 0.356389 0.793687 0.092 Uiso 1 1 calc R U
C39 C 1.1918(19) 0.5167(14) 0.7734(11) 0.069(6) Uani 1 1 d . .
H39A H 1.247531 0.562968 0.812936 0.083 Uiso 1 1 calc R U
H39B H 1.123528 0.549973 0.758613 0.083 Uiso 1 1 calc R U
H39C H 1.241206 0.486184 0.731446 0.083 Uiso 1 1 calc R U
C40 C 0.6767(12) 0.4976(10) 0.8618(7) 0.035(3) Uani 1 1 d . .
H40 H 0.661693 0.434929 0.820288 0.042 Uiso 1 1 calc R U
C41 C 0.5963(14) 0.4925(13) 0.9250(9) 0.050(4) Uani 1 1 d . .
H41A H 0.505872 0.484064 0.908390 0.061 Uiso 1 1 calc R U
H41B H 0.612500 0.552142 0.967212 0.061 Uiso 1 1 calc R U
H41C H 0.619900 0.438176 0.939113 0.061 Uiso 1 1 calc R U
C42 C 0.6302(16) 0.5741(16) 0.8360(11) 0.067(5) Uani 1 1 d . .
H42A H 0.676769 0.575641 0.794336 0.080 Uiso 1 1 calc R U
H42B H 0.643906 0.636273 0.875900 0.080 Uiso 1 1 calc R U
H42C H 0.539247 0.560599 0.820913 0.080 Uiso 1 1 calc R U
C43 C 0.7808(13) 0.3496(11) 0.5752(7) 0.036(3) Uani 1 1 d . .
C44 C 0.8711(13) 0.3320(11) 0.5238(8) 0.038(3) Uani 1 1 d . .
C45 C 0.8332(15) 0.3301(13) 0.4550(8) 0.048(4) Uani 1 1 d . .
H45 H 0.892157 0.317846 0.418263 0.058 Uiso 1 1 calc R U
C46 C 0.7087(17) 0.3461(14) 0.4390(8) 0.056(5) Uani 1 1 d . .
H46 H 0.684777 0.345779 0.391340 0.068 Uiso 1 1 calc R U
C47 C 0.6213(16) 0.3617(13) 0.4876(8) 0.052(4) Uani 1 1 d . .
H47 H 0.536376 0.370105 0.473629 0.062 Uiso 1 1 calc R U
C48 C 0.6544(13) 0.3661(11) 0.5602(7) 0.040(4) Uani 1 1 d . .
C49 C 1.0076(15) 0.3212(13) 0.5436(8) 0.050(4) Uani 1 1 d . .
H49 H 1.011204 0.307662 0.590354 0.059 Uiso 1 1 calc R U
C50 C 1.0612(18) 0.2397(14) 0.4867(11) 0.065(5) Uani 1 1 d . .
H50A H 1.067915 0.254675 0.441863 0.078 Uiso 1 1 calc R U
H50B H 1.005285 0.181470 0.476124 0.078 Uiso 1 1 calc R U
H50C H 1.145789 0.229522 0.504728 0.078 Uiso 1 1 calc R U
C51 C 1.0878(17) 0.4125(15) 0.5566(12) 0.072(6) Uani 1 1 d . .
H51A H 1.087512 0.426672 0.511157 0.087 Uiso 1 1 calc R U
H51B H 1.175132 0.405004 0.572309 0.087 Uiso 1 1 calc R U
H51C H 1.053045 0.465411 0.594820 0.087 Uiso 1 1 calc R U
C52 C 0.5579(13) 0.3860(13) 0.6163(8) 0.046(4) Uani 1 1 d . .
H52 H 0.603635 0.392236 0.664136 0.055 Uiso 1 1 calc R U
C53 C 0.4568(18) 0.3058(17) 0.5993(11) 0.075(6) Uani 1 1 d . .
H53A H 0.495545 0.247354 0.599377 0.090 Uiso 1 1 calc R U
H53B H 0.414051 0.294546 0.550890 0.090 Uiso 1 1 calc R U
H53C H 0.394611 0.323066 0.636412 0.090 Uiso 1 1 calc R U
C54 C 0.5003(18) 0.4808(14) 0.6260(11) 0.065(5) Uani 1 1 d . .
H54A H 0.424657 0.485367 0.653630 0.079 Uiso 1 1 calc R U
H54B H 0.476517 0.484297 0.577818 0.079 Uiso 1 1 calc R U
H54C H 0.562729 0.533845 0.652839 0.079 Uiso 1 1 calc R U
C61 C 0.410(2) 0.7207(17) 0.7677(12) 0.080(6) Uani 1 1 d . .
H61 H 0.417256 0.654260 0.758400 0.096 Uiso 1 1 calc R U
C62 C 0.519(2) 0.786(2) 0.7895(12) 0.077(7) Uani 1 1 d . .
H62 H 0.600321 0.763922 0.794526 0.093 Uiso 1 1 calc R U
C63 C 0.5058(19) 0.8828(19) 0.8034(10) 0.071(6) Uani 1 1 d . .
H63 H 0.578026 0.927308 0.818893 0.086 Uiso 1 1 calc R U
C64 C 0.388(2) 0.9135(16) 0.7948(12) 0.076(6) Uani 1 1 d . .
H64 H 0.378187 0.979496 0.803581 0.092 Uiso 1 1 calc R U
C65 C 0.288(2) 0.8505(17) 0.7740(11) 0.068(5) Uani 1 1 d . .
H65 H 0.206141 0.872710 0.768408 0.081 Uiso 1 1 calc R U
C66 C 0.2974(18) 0.7551(16) 0.7605(9) 0.061(5) Uani 1 1 d . .
H66 H 0.223256 0.712507 0.745772 0.073 Uiso 1 1 calc R U

loop_
_atom_site_aniso_label
_atom_site_aniso_U_11
_atom_site_aniso_U_22
_atom_site_aniso_U_33
_atom_site_aniso_U_23
_atom_site_aniso_U_13
_atom_site_aniso_U_12
I1 0.0277(5) 0.0672(8) 0.0572(7) 0.0270(6) -0.0045(5) 0.0028(5)
I2 0.0556(7) 0.0457(6) 0.0462(6) 0.0198(5) -0.0017(5) 0.0050(5)
Al1 0.031(2) 0.038(2) 0.029(2) 0.0125(18) 0.0002(17) 0.0050(18)
N1 0.015(5) 0.046(7) 0.028(6) 0.010(6) -0.001(4) 0.000(5)
N2 0.012(5) 0.037(7) 0.017(5) 0.000(5) -0.001(4) 0.003(4)
N3 0.027(5) 0.030(6) 0.014(5) 0.005(4) 0.003(4) 0.004(5)
N4 0.026(6) 0.033(6) 0.021(5) 0.009(5) 0.003(4) 0.009(5)
C1 0.020(6) 0.036(8) 0.028(7) 0.021(6) 0.001(5) 0.003(5)
C2 0.026(7) 0.030(8) 0.036(8) 0.010(6) -0.005(6) 0.003(6)
C3 0.020(6) 0.044(9) 0.031(7) 0.019(7) 0.000(5) 0.004(6)
C4 0.027(7) 0.031(7) 0.030(7) 0.016(6) 0.001(6) 0.011(6)
C5 0.036(7) 0.032(8) 0.027(7) 0.013(6) 0.005(6) 0.014(6)
C6 0.036(8) 0.052(9) 0.037(8) 0.018(7) 0.009(7) 0.005(7)
C7 0.048(9) 0.061(10) 0.016(7) 0.009(7) 0.002(6) 0.004(8)
C8 0.042(9) 0.066(11) 0.036(8) 0.015(8) -0.023(7) 0.007(8)
C9 0.030(7) 0.062(10) 0.025(7) 0.003(7) -0.008(6) 0.007(7)
C10 0.034(8) 0.072(11) 0.020(7) 0.013(7) -0.003(6) 0.003(7)
C11 0.033(8) 0.101(15) 0.068(12) 0.060(11) 0.011(8) 0.019(9)
C12 0.025(8) 0.074(12) 0.061(11) 0.020(9) -0.005(7) -0.010(8)
C13 0.029(8) 0.085(14) 0.050(10) 0.029(10) -0.008(7) -0.008(8)
C14 0.076(14) 0.075(14) 0.058(12) 0.014(11) -0.019(10) -0.013(11)
C15 0.037(9) 0.114(17) 0.052(11) 0.026(11) -0.011(8) -0.003(10)
C16 0.032(7) 0.039(8) 0.017(6) 0.016(6) -0.006(5) 0.001(6)
C17 0.029(7) 0.039(8) 0.027(7) 0.016(6) -0.005(6) 0.000(6)
C18 0.027(7) 0.051(9) 0.028(7) 0.009(7) -0.001(6) 0.001(6)
C19 0.045(9) 0.056(10) 0.022(7) 0.013(7) -0.012(7) -0.008(7)
C20 0.029(7) 0.047(9) 0.044(9) 0.020(7) 0.021(6) 0.008(6)
C21 0.026(7) 0.038(8) 0.015(6) 0.009(6) -0.002(5) 0.001(6)
C22 0.032(8) 0.047(9) 0.037(8) 0.013(7) -0.002(6) 0.003(7)
C23 0.063(12) 0.072(13) 0.067(12) 0.024(11) 0.010(10) 0.024(10)
C24 0.059(11) 0.054(11) 0.067(12) 0.013(9) 0.031(9) -0.005(9)
C25 0.024(7) 0.051(9) 0.038(8) 0.017(7) 0.006(6) 0.013(6)
C26 0.030(8) 0.076(12) 0.068(12) 0.040(10) -0.004(8) -0.004(8)
C27 0.039(9) 0.064(11) 0.046(9) 0.010(8) 0.005(7) 0.024(8)
C28 0.030(7) 0.037(8) 0.024(7) 0.019(6) 0.002(5) 0.007(6)
C29 0.021(6) 0.027(7) 0.025(7) 0.009(6) 0.005(5) 0.004(5)
C30 0.016(6) 0.038(8) 0.033(7) 0.017(7) -0.003(5) -0.001(5)
C31 0.027(7) 0.031(7) 0.029(7) 0.007(6) -0.007(6) 0.002(6)
C32 0.030(7) 0.040(8) 0.045(8) 0.024(7) -0.017(6) -0.009(6)
C33 0.030(8) 0.056(10) 0.045(9) 0.017(8) -0.023(7) -0.015(7)
C34 0.051(9) 0.037(9) 0.029(8) -0.001(7) -0.012(7) 0.000(7)
C35 0.046(9) 0.044(9) 0.022(7) 0.003(6) 0.002(6) -0.004(7)
C36 0.036(8) 0.037(8) 0.036(8) 0.012(7) -0.007(6) 0.005(6)
C37 0.017(7) 0.049(9) 0.057(10) 0.004(8) -0.006(7) 0.000(6)
C38 0.060(12) 0.091(16) 0.074(14) 0.023(12) -0.015(10) 0.025(11)
C39 0.066(12) 0.061(12) 0.078(14) 0.017(10) 0.040(11) -0.001(10)
C40 0.028(7) 0.036(8) 0.030(7) -0.004(6) 0.001(6) 0.009(6)
C41 0.032(8) 0.065(11) 0.047(9) 0.009(8) 0.006(7) 0.013(8)
C42 0.039(9) 0.102(16) 0.075(13) 0.051(12) -0.001(9) 0.011(10)
C43 0.040(8) 0.051(9) 0.024(7) 0.022(7) 0.004(6) 0.009(7)
C44 0.033(8) 0.050(9) 0.034(8) 0.020(7) 0.000(6) -0.001(7)
C45 0.047(9) 0.077(12) 0.026(8) 0.023(8) 0.014(7) 0.011(8)
C46 0.062(11) 0.084(13) 0.020(7) 0.015(8) -0.006(7) 0.009(9)
C47 0.046(9) 0.080(12) 0.029(8) 0.019(8) -0.006(7) 0.007(8)
C48 0.036(8) 0.060(10) 0.023(7) 0.012(7) 0.002(6) 0.005(7)
C49 0.041(9) 0.078(12) 0.031(8) 0.018(8) 0.017(7) 0.016(8)
C50 0.053(11) 0.077(13) 0.074(13) 0.033(11) 0.015(10) 0.019(10)
C51 0.041(10) 0.085(15) 0.084(14) 0.019(12) 0.011(10) 0.018(10)
C52 0.028(8) 0.080(12) 0.033(8) 0.026(8) -0.005(6) 0.007(8)
C53 0.053(11) 0.111(18) 0.067(13) 0.036(12) 0.020(10) 0.017(11)
C54 0.062(12) 0.066(12) 0.072(13) 0.025(10) 0.018(10) 0.026(10)
C61 0.102(19) 0.087(16) 0.069(14) 0.042(13) 0.039(13) 0.027(14)
C62 0.056(13) 0.13(2) 0.073(14) 0.066(15) 0.022(10) 0.043(14)
C63 0.053(12) 0.114(19) 0.048(11) 0.028(12) 0.013(9) 0.004(12)
C64 0.101(18) 0.068(14) 0.071(14) 0.035(12) 0.018(13) 0.017(13)
C65 0.059(12) 0.085(16) 0.069(13) 0.032(12) 0.023(10) 0.032(12)
C66 0.057(12) 0.089(16) 0.042(10) 0.029(10) 0.014(8) 0.002(11)

loop_
_atom_type_symbol
_atom_type_description
_atom_type_scat_dispersion_real
_atom_type_scat_dispersion_imag
_atom_type_scat_source
C C 0.0033 0.0016
;
International Tables for Crystallography
(Vol. C, Tables 4.2.6.8 and 6.1.1.4)
;
H H 0.0000 0.0000
;
International Tables for Crystallography
(Vol. C, Table 6.1.1.4)
;
Al Al 0.0645 0.0514
;
International Tables for Crystallography
(Vol. C, Tables 4.2.6.8 and 6.1.1.4)
;
I I -0.4742 1.8119
;
International Tables for Crystallography
(Vol. C, Tables 4.2.6.8 and 6.1.1.4)
;
N N 0.0061 0.0033
;
International Tables for Crystallography
(Vol. C, Tables 4.2.6.8 and 6.1.1.4)
;

loop_
_geom_angle_atom_site_label_1
_geom_angle_atom_site_label_2
_geom_angle_atom_site_label_3
_geom_angle
C28 Al1 C1 119.2(5)
C28 Al1 I1 102.1(4)
C1 Al1 I1 101.9(4)
C28 Al1 H1 114(5)
C1 Al1 H1 108(5)
I1 Al1 H1 111(5)
C2 N1 C1 111.0(11)
C2 N1 C4 124.7(11)
C1 N1 C4 124.2(11)
C1 N2 C3 111.2(10)
C1 N2 C16 128.3(11)
C3 N2 C16 119.7(10)
C30 N3 C28 110.7(10)
C30 N3 C31 124.0(11)
C28 N3 C31 125.3(10)
C30 N4 C29 108.4(10)
C30 N4 C43 125.3(11)
C29 N4 C43 125.7(11)
N2 C1 N1 103.6(11)
N2 C1 Al1 125.6(9)
N1 C1 Al1 129.6(9)
C3 C2 N1 106.5(12)
C3 C2 H2 126.7
N1 C2 H2 126.7
C2 C3 N2 107.6(12)
C2 C3 H3 126.2
N2 C3 H3 126.2
C5 C4 C9 122.0(12)
C5 C4 N1 117.7(11)
C9 C4 N1 120.3(12)
C6 C5 C4 118.3(12)
C6 C5 C10 120.0(12)
C4 C5 C10 121.6(11)
C5 C6 C7 120.1(13)
C5 C6 H6 119.9
C7 C6 H6 119.9
C8 C7 C6 121.2(13)
C8 C7 H7 119.4
C6 C7 H7 119.4
C7 C8 C9 121.9(13)
C7 C8 H8 119.1
C9 C8 H8 119.1
C8 C9 C4 116.4(14)
C8 C9 C13 122.0(13)
C4 C9 C13 121.4(13)
C11 C10 C12 110.3(13)
C11 C10 C5 110.6(13)
C12 C10 C5 113.0(12)
C11 C10 H10 107.6
C12 C10 H10 107.6
C5 C10 H10 107.6
C10 C11 H11A 109.5
C10 C11 H11B 109.5
H11A C11 H11B 109.5
C10 C11 H11C 109.5
H11A C11 H11C 109.5
H11B C11 H11C 109.5
C10 C12 H12A 109.5
C10 C12 H12B 109.5
H12A C12 H12B 109.5
C10 C12 H12C 109.5
H12A C12 H12C 109.5
H12B C12 H12C 109.5
C15 C13 C9 111.4(15)
C15 C13 C14 110.1(15)
C9 C13 C14 109.7(15)
C15 C13 H13 108.5
C9 C13 H13 108.5
C14 C13 H13 108.5
C13 C14 H14A 109.5
C13 C14 H14B 109.5
H14A C14 H14B 109.5
C13 C14 H14C 109.5
H14A C14 H14C 109.5
H14B C14 H14C 109.5
C13 C15 H15A 109.5
C13 C15 H15B 109.5
H15A C15 H15B 109.5
C13 C15 H15C 109.5
H15A C15 H15C 109.5
H15B C15 H15C 109.5
C17 C16 C21 123.5(11)
C17 C16 N2 115.9(11)
C21 C16 N2 120.4(10)
C16 C17 C18 116.5(12)
C16 C17 C22 125.2(12)
C18 C17 C22 118.2(12)
C19 C18 C17 121.1(13)
C19 C18 H18 119.5
C17 C18 H18 119.5
C18 C19 C20 122.6(13)
C18 C19 H19 118.7
C20 C19 H19 118.7
C19 C20 C21 117.9(12)
C19 C20 H20 121.1
C21 C20 H20 121.1
C16 C21 C20 118.3(11)
C16 C21 C25 123.1(11)
C20 C21 C25 118.3(11)
C17 C22 C23 110.7(13)
C17 C22 C24 112.0(13)
C23 C22 C24 111.7(14)
C17 C22 H22 107.4
C23 C22 H22 107.4
C24 C22 H22 107.4
C22 C23 H23A 109.5
C22 C23 H23B 109.5
H23A C23 H23B 109.5
C22 C23 H23C 109.5
H23A C23 H23C 109.5
H23B C23 H23C 109.5
C22 C24 H24A 109.5
C22 C24 H24B 109.5
H24A C24 H24B 109.5
C22 C24 H24C 109.5
H24A C24 H24C 109.5
H24B C24 H24C 109.5
C26 C25 C21 111.2(12)
C26 C25 C27 112.2(13)
C21 C25 C27 109.8(12)
C26 C25 H25 107.8
C21 C25 H25 107.8
C27 C25 H25 107.8
C25 C26 H26A 109.5
C25 C26 H26B 109.5
H26A C26 H26B 109.5
C25 C26 H26C 109.5
H26A C26 H26C 109.5
H26B C26 H26C 109.5
C25 C27 H27A 109.5
C25 C27 H27B 109.5
H27A C27 H27B 109.5
C25 C27 H27C 109.5
H27A C27 H27C 109.5
H27B C27 H27C 109.5
C29 C28 N3 102.0(10)
C29 C28 Al1 128.8(10)
N3 C28 Al1 126.2(9)
N4 C29 C28 110.2(11)
N4 C29 H29 124.9
C28 C29 H29 124.9
N4 C30 N3 108.7(11)
N4 C30 H30 125.7
N3 C30 H30 125.7
C36 C31 C32 122.8(13)
C36 C31 N3 119.8(11)
C32 C31 N3 117.4(12)
C33 C32 C31 114.9(14)
C33 C32 C37 123.1(12)
C31 C32 C37 122.0(12)
C34 C33 C32 124.5(13)
C34 C33 H33 117.8
C32 C33 H33 117.8
C33 C34 C35 118.0(13)
C33 C34 H34 121.0
C35 C34 H34 121.0
C36 C35 C34 121.2(14)
C36 C35 H35 119.4
C34 C35 H35 119.4
C35 C36 C31 118.5(13)
C35 C36 C40 120.1(13)
C31 C36 C40 121.5(12)
C32 C37 C38 113.2(14)
C32 C37 C39 107.2(13)
C38 C37 C39 110.9(15)
C32 C37 H37 108.4
C38 C37 H37 108.4
C39 C37 H37 108.4
C37 C38 H38A 109.5
C37 C38 H38B 109.5
H38A C38 H38B 109.5
C37 C38 H38C 109.5
H38A C38 H38C 109.5
H38B C38 H38C 109.5
C37 C39 H39A 109.5
C37 C39 H39B 109.5
H39A C39 H39B 109.5
C37 C39 H39C 109.5
H39A C39 H39C 109.5
H39B C39 H39C 109.5
C42 C40 C36 111.9(13)
C42 C40 C41 108.5(13)
C36 C40 C41 112.4(12)
C42 C40 H40 108.0
C36 C40 H40 108.0
C41 C40 H40 108.0
C40 C41 H41A 109.5
C40 C41 H41B 109.5
H41A C41 H41B 109.5
C40 C41 H41C 109.5
H41A C41 H41C 109.5
H41B C41 H41C 109.5
C40 C42 H42A 109.5
C40 C42 H42B 109.5
H42A C42 H42B 109.5
C40 C42 H42C 109.5
H42A C42 H42C 109.5
H42B C42 H42C 109.5
C44 C43 C48 123.3(12)
C44 C43 N4 120.1(12)
C48 C43 N4 116.5(11)
C45 C44 C43 117.7(13)
C45 C44 C49 120.7(13)
C43 C44 C49 121.5(12)
C44 C45 C46 119.9(14)
C44 C45 H45 120.1
C46 C45 H45 120.1
C47 C46 C45 122.9(14)
C47 C46 H46 118.6
C45 C46 H46 118.6
C46 C47 C48 120.3(15)
C46 C47 H47 119.9
C48 C47 H47 119.9
C43 C48 C47 116.0(13)
C43 C48 C52 122.9(12)
C47 C48 C52 121.1(13)
C50 C49 C44 112.1(14)
C50 C49 C51 110.0(14)
C44 C49 C51 111.0(14)
C50 C49 H49 107.8
C44 C49 H49 107.8
C51 C49 H49 107.8
C49 C50 H50A 109.5
C49 C50 H50B 109.5
H50A C50 H50B 109.5
C49 C50 H50C 109.5
H50A C50 H50C 109.5
H50B C50 H50C 109.5
C49 C51 H51A 109.5
C49 C51 H51B 109.5
H51A C51 H51B 109.5
C49 C51 H51C 109.5
H51A C51 H51C 109.5
H51B C51 H51C 109.5
C53 C52 C48 112.5(14)
C53 C52 C54 111.2(14)
C48 C52 C54 110.9(14)
C53 C52 H52 107.3
C48 C52 H52 107.3
C54 C52 H52 107.3
C52 C53 H53A 109.5
C52 C53 H53B 109.5
H53A C53 H53B 109.5
C52 C53 H53C 109.5
H53A C53 H53C 109.5
H53B C53 H53C 109.5
C52 C54 H54A 109.5
C52 C54 H54B 109.5
H54A C54 H54B 109.5
C52 C54 H54C 109.5
H54A C54 H54C 109.5
H54B C54 H54C 109.5
C66 C61 C62 118(2)
C66 C61 H61 121.0
C62 C61 H61 121.0
C63 C62 C61 119.8(19)
C63 C62 H62 120.1
C61 C62 H62 120.1
C64 C63 C62 119(2)
C64 C63 H63 120.3
C62 C63 H63 120.3
C65 C64 C63 120(2)
C65 C64 H64 120.2
C63 C64 H64 120.2
C64 C65 C66 122.2(19)
C64 C65 H65 118.9
C66 C65 H65 118.9
C61 C66 C65 121(2)
C61 C66 H66 119.6
C65 C66 H66 119.6

loop_
_geom_bond_atom_site_label_1
_geom_bond_atom_site_label_2
_geom_bond_distance
I1 Al1 2.577(4)
Al1 C28 1.998(13)
Al1 C1 2.031(13)
Al1 H1 1.55(2)
N1 C2 1.367(17)
N1 C1 1.372(17)
N1 C4 1.453(16)
N2 C1 1.352(16)
N2 C3 1.363(18)
N2 C16 1.485(15)
N3 C30 1.325(16)
N3 C28 1.405(17)
N3 C31 1.461(16)
N4 C30 1.308(17)
N4 C29 1.358(16)
N4 C43 1.453(16)
C2 C3 1.341(18)
C2 H2 0.9500
C3 H3 0.9500
C4 C5 1.393(18)
C4 C9 1.419(18)
C5 C6 1.375(19)
C5 C10 1.549(19)
C6 C7 1.38(2)
C6 H6 0.9500
C7 C8 1.35(2)
C7 H7 0.9500
C8 C9 1.38(2)
C8 H8 0.9500
C9 C13 1.53(2)
C10 C11 1.51(2)
C10 C12 1.52(2)
C10 H10 1.0000
C11 H11A 0.9800
C11 H11B 0.9800
C11 H11C 0.9800
C12 H12A 0.9800
C12 H12B 0.9800
C12 H12C 0.9800
C13 C15 1.51(2)
C13 C14 1.54(3)
C13 H13 1.0000
C14 H14A 0.9800
C14 H14B 0.9800
C14 H14C 0.9800
C15 H15A 0.9800
C15 H15B 0.9800
C15 H15C 0.9800
C16 C17 1.377(18)
C16 C21 1.391(18)
C17 C18 1.411(18)
C17 C22 1.50(2)
C18 C19 1.35(2)
C18 H18 0.9500
C19 C20 1.38(2)
C19 H19 0.9500
C20 C21 1.421(19)
C20 H20 0.9500
C21 C25 1.526(18)
C22 C23 1.52(2)
C22 C24 1.52(2)
C22 H22 1.0000
C23 H23A 0.9800
C23 H23B 0.9800
C23 H23C 0.9800
C24 H24A 0.9800
C24 H24B 0.9800
C24 H24C 0.9800
C25 C26 1.48(2)
C25 C27 1.54(2)
C25 H25 1.0000
C26 H26A 0.9800
C26 H26B 0.9800
C26 H26C 0.9800
C27 H27A 0.9800
C27 H27B 0.9800
C27 H27C 0.9800
C28 C29 1.376(17)
C29 H29 0.9500
C30 H30 0.9500
C31 C36 1.37(2)
C31 C32 1.410(18)
C32 C33 1.39(2)
C32 C37 1.51(2)
C33 C34 1.33(2)
C33 H33 0.9500
C34 C35 1.41(2)
C34 H34 0.9500
C35 C36 1.363(19)
C35 H35 0.9500
C36 C40 1.531(19)
C37 C38 1.53(2)
C37 C39 1.54(2)
C37 H37 1.0000
C38 H38A 0.9800
C38 H38B 0.9800
C38 H38C 0.9800
C39 H39A 0.9800
C39 H39B 0.9800
C39 H39C 0.9800
C40 C42 1.49(2)
C40 C41 1.55(2)
C40 H40 1.0000
C41 H41A 0.9800
C41 H41B 0.9800
C41 H41C 0.9800
C42 H42A 0.9800
C42 H42B 0.9800
C42 H42C 0.9800
C43 C44 1.389(19)
C43 C48 1.40(2)
C44 C45 1.37(2)
C44 C49 1.50(2)
C45 C46 1.38(2)
C45 H45 0.9500
C46 C47 1.33(2)
C46 H46 0.9500
C47 C48 1.42(2)
C47 H47 0.9500
C48 C52 1.50(2)
C49 C50 1.49(2)
C49 C51 1.50(3)
C49 H49 1.0000
C50 H50A 0.9800
C50 H50B 0.9800
C50 H50C 0.9800
C51 H51A 0.9800
C51 H51B 0.9800
C51 H51C 0.9800
C52 C53 1.50(3)
C52 C54 1.52(2)
C52 H52 1.0000
C53 H53A 0.9800
C53 H53B 0.9800
C53 H53C 0.9800
C54 H54A 0.9800
C54 H54B 0.9800
C54 H54C 0.9800
C61 C66 1.34(3)
C61 C62 1.41(3)
C61 H61 0.9500
C62 C63 1.38(3)
C62 H62 0.9500
C63 C64 1.37(3)
C63 H63 0.9500
C64 C65 1.33(3)
C64 H64 0.9500
C65 C66 1.36(3)
C65 H65 0.9500
C66 H66 0.9500

loop_
_geom_torsion_atom_site_label_1
_geom_torsion_atom_site_label_2
_geom_torsion_atom_site_label_3
_geom_torsion_atom_site_label_4
_geom_torsion
C3 N2 C1 N1 -1.8(13)
C16 N2 C1 N1 168.3(11)
C3 N2 C1 Al1 166.4(9)
C16 N2 C1 Al1 -23.5(17)
C2 N1 C1 N2 1.9(13)
C4 N1 C1 N2 -174.4(10)
C2 N1 C1 Al1 -165.7(9)
C4 N1 C1 Al1 18.0(17)
C1 N1 C2 C3 -1.2(14)
C4 N1 C2 C3 175.0(11)
N1 C2 C3 N2 0.0(14)
C1 N2 C3 C2 1.2(14)
C16 N2 C3 C2 -169.9(11)
C2 N1 C4 C5 -101.1(15)
C1 N1 C4 C5 74.7(15)
C2 N1 C4 C9 76.7(16)
C1 N1 C4 C9 -107.6(15)
C9 C4 C5 C6 2(2)
N1 C4 C5 C6 179.7(12)
C9 C4 C5 C10 -174.2(13)
N1 C4 C5 C10 3.6(19)
C4 C5 C6 C7 1(2)
C10 C5 C6 C7 176.8(14)
C5 C6 C7 C8 -3(2)
C6 C7 C8 C9 3(3)
C7 C8 C9 C4 0(2)
C7 C8 C9 C13 -175.1(16)
C5 C4 C9 C8 -2(2)
N1 C4 C9 C8 -180.0(13)
C5 C4 C9 C13 172.9(14)
N1 C4 C9 C13 -5(2)
C6 C5 C10 C11 -96.1(16)
C4 C5 C10 C11 80.0(16)
C6 C5 C10 C12 28(2)
C4 C5 C10 C12 -155.8(14)
C8 C9 C13 C15 -40(2)
C4 C9 C13 C15 145.6(16)
C8 C9 C13 C14 82.7(19)
C4 C9 C13 C14 -92.2(18)
C1 N2 C16 C17 -102.0(14)
C3 N2 C16 C17 67.3(15)
C1 N2 C16 C21 82.4(16)
C3 N2 C16 C21 -108.3(14)
C21 C16 C17 C18 0(2)
N2 C16 C17 C18 -175.5(12)
C21 C16 C17 C22 -179.3(13)
N2 C16 C17 C22 5.3(19)
C16 C17 C18 C19 0(2)
C22 C17 C18 C19 179.2(14)
C17 C18 C19 C20 2(2)
C18 C19 C20 C21 -3(2)
C17 C16 C21 C20 -1(2)
N2 C16 C21 C20 173.8(12)
C17 C16 C21 C25 -175.9(13)
N2 C16 C21 C25 -0.7(19)
C19 C20 C21 C16 3(2)
C19 C20 C21 C25 177.9(13)
C16 C17 C22 C23 -125.0(16)
C18 C17 C22 C23 55.8(18)
C16 C17 C22 C24 109.7(17)
C18 C17 C22 C24 -69.5(17)
C16 C21 C25 C26 99.4(16)
C20 C21 C25 C26 -75.1(17)
C16 C21 C25 C27 -135.8(14)
C20 C21 C25 C27 49.7(17)
C30 N3 C28 C29 0.7(13)
C31 N3 C28 C29 179.0(11)
C30 N3 C28 Al1 -161.0(9)
C31 N3 C28 Al1 17.3(17)
C30 N4 C29 C28 -1.3(14)
C43 N4 C29 C28 -172.7(11)
N3 C28 C29 N4 0.3(13)
Al1 C28 C29 N4 161.4(9)
C29 N4 C30 N3 1.7(14)
C43 N4 C30 N3 173.2(11)
C28 N3 C30 N4 -1.6(14)
C31 N3 C30 N4 -179.8(11)
C30 N3 C31 C36 96.3(16)
C28 N3 C31 C36 -81.8(16)
C30 N3 C31 C32 -82.2(16)
C28 N3 C31 C32 99.8(15)
C36 C31 C32 C33 1(2)
N3 C31 C32 C33 179.4(12)
C36 C31 C32 C37 -177.9(14)
N3 C31 C32 C37 0.4(19)
C31 C32 C33 C34 2(2)
C37 C32 C33 C34 -179.5(15)
C32 C33 C34 C35 -2(2)
C33 C34 C35 C36 0(2)
C34 C35 C36 C31 2(2)
C34 C35 C36 C40 -176.7(14)
C32 C31 C36 C35 -3(2)
N3 C31 C36 C35 178.9(13)
C32 C31 C36 C40 175.9(13)
N3 C31 C36 C40 -2(2)
C33 C32 C37 C38 50(2)
C31 C32 C37 C38 -131.1(16)
C33 C32 C37 C39 -72.7(19)
C31 C32 C37 C39 106.2(16)
C35 C36 C40 C42 83.0(18)
C31 C36 C40 C42 -95.6(17)
C35 C36 C40 C41 -39.3(19)
C31 C36 C40 C41 142.0(14)
C30 N4 C43 C44 91.6(17)
C29 N4 C43 C44 -98.3(16)
C30 N4 C43 C48 -89.2(17)
C29 N4 C43 C48 80.9(17)
C48 C43 C44 C45 0(2)
N4 C43 C44 C45 178.7(14)
C48 C43 C44 C49 175.8(15)
N4 C43 C44 C49 -5(2)
C43 C44 C45 C46 0(2)
C49 C44 C45 C46 -176.0(16)
C44 C45 C46 C47 -1(3)
C45 C46 C47 C48 2(3)
C44 C43 C48 C47 1(2)
N4 C43 C48 C47 -177.9(14)
C44 C43 C48 C52 -179.4(15)
N4 C43 C48 C52 1(2)
C46 C47 C48 C43 -2(3)
C46 C47 C48 C52 178.6(17)
C45 C44 C49 C50 -47(2)
C43 C44 C49 C50 136.7(16)
C45 C44 C49 C51 76(2)
C43 C44 C49 C51 -99.8(18)
C43 C48 C52 C53 -111.5(17)
C47 C48 C52 C53 68(2)
C43 C48 C52 C54 123.3(17)
C47 C48 C52 C54 -57(2)
C66 C61 C62 C63 1(3)
C61 C62 C63 C64 -1(3)
C62 C63 C64 C65 1(3)
C63 C64 C65 C66 0(3)
C62 C61 C66 C65 0(3)
C64 C65 C66 C61 0(3)
